data_4065951
loop_
_publ_author_name
'Newman, Paul D.'
'Cavell, Kingsley J.'
'Kariuki, Benson M.'

_publ_section_title
;
 Metal Complexes of Chiral NHCs Containing a Fused Six- and Seven-Membered
 Central Ring
;
_journal_issue 12
_journal_name_full Organometallics
_journal_page_first 2724
_journal_paper_doi 10.1021/om1002107
_journal_volume 29
_journal_year 2010
_chemical_absolute_configuration ad
_chemical_formula_moiety 'C23 H29 N2, P F6'
_chemical_formula_sum 'C23 H29 F6 N2 P'
_chemical_formula_weight 478.45
_chemical_name_systematic
;
 ?
;
_space_group_IT_number 19
_symmetry_cell_setting orthorhombic
_symmetry_space_group_name_Hall 'P 2ac 2ab'
_symmetry_space_group_name_H-M 'P 21 21 21'
_atom_sites_solution_hydrogens geom
_atom_sites_solution_primary direct
_atom_sites_solution_secondary difmap
_audit_creation_method SHELXL-97
_cell_angle_alpha 90.00
_cell_angle_beta 90.00
_cell_angle_gamma 90.00
_cell_formula_units_Z 4
_cell_length_a 11.0984(2)
_cell_length_b 14.5283(2)
_cell_length_c 14.7057(3)
_cell_measurement_reflns_used 4357
_cell_measurement_temperature 150(2)
_cell_measurement_theta_max 27.48
_cell_measurement_theta_min 2.69
_cell_volume 2371.16(7)
_computing_cell_refinement DENZO/SCALEPACK
_computing_data_collection 'cOLLECT,Nonius BV, 1997-2001'
_computing_data_reduction DENZO/SCALEPACK
_computing_structure_refinement SHELXL-97
_computing_structure_solution SHELXs-97
_diffrn_ambient_temperature 150(2)
_diffrn_measured_fraction_theta_full 0.995
_diffrn_measured_fraction_theta_max 0.995
_diffrn_measurement_device_type 'Nonius Kappa CCD'
_diffrn_measurement_method 'CCD scans'
_diffrn_radiation_monochromator graphite
_diffrn_radiation_source 'fine-focus sealed tube'
_diffrn_radiation_type MoK\a
_diffrn_radiation_wavelength 0.71073
_diffrn_reflns_av_R_equivalents 0.0400
_diffrn_reflns_av_sigmaI/netI 0.0411
_diffrn_reflns_limit_h_max 14
_diffrn_reflns_limit_h_min -14
_diffrn_reflns_limit_k_max 18
_diffrn_reflns_limit_k_min -18
_diffrn_reflns_limit_l_max 19
_diffrn_reflns_limit_l_min -19
_diffrn_reflns_number 5429
_diffrn_reflns_theta_full 27.48
_diffrn_reflns_theta_max 27.48
_diffrn_reflns_theta_min 2.69
_exptl_absorpt_coefficient_mu 0.176
_exptl_absorpt_correction_T_max 0.9657
_exptl_absorpt_correction_T_min 0.9492
_exptl_absorpt_correction_type empirical
_exptl_absorpt_process_details Denzo/Scalepack
_exptl_crystal_colour colourless
_exptl_crystal_density_diffrn 1.340
_exptl_crystal_density_method 'not measured'
_exptl_crystal_description block
_exptl_crystal_F_000 1000
_exptl_crystal_size_max 0.30
_exptl_crystal_size_mid 0.30
_exptl_crystal_size_min 0.20
_refine_diff_density_max 0.208
_refine_diff_density_min -0.203
_refine_diff_density_rms 0.043
_refine_ls_abs_structure_details 'Flack H D (1983), Acta Cryst. A39, 876-881'
_refine_ls_abs_structure_Flack 0.01(11)
_refine_ls_extinction_coef 0.047(2)
_refine_ls_extinction_expression Fc^*^=kFc[1+0.001xFc^2^\l^3^/sin(2\q)]^-1/4^
_refine_ls_extinction_method SHELXL
_refine_ls_goodness_of_fit_ref 1.044
_refine_ls_hydrogen_treatment constr
_refine_ls_matrix_type full
_refine_ls_number_parameters 293
_refine_ls_number_reflns 5429
_refine_ls_number_restraints 0
_refine_ls_restrained_S_all 1.044
_refine_ls_R_factor_all 0.0688
_refine_ls_R_factor_gt 0.0481
_refine_ls_shift/su_max 0.000
_refine_ls_shift/su_mean 0.000
_refine_ls_structure_factor_coef Fsqd
_refine_ls_weighting_details 'calc w=1/[\s^2^(Fo^2^)+(0.0422P)^2^+1.0917P] where P=(Fo^2^+2Fc^2^)/3'
_refine_ls_weighting_scheme calc
_refine_ls_wR_factor_gt 0.0993
_refine_ls_wR_factor_ref 0.1101
_reflns_number_gt 4357
_reflns_number_total 5429
_reflns_threshold_expression >2sigma(I)
_cod_data_source_file om1002107_si_001.cif
_cod_data_source_block cmpd1a
_cod_depositor_comments
;
The following automatic conversions were performed:

'_symmetry_cell_setting' value 'Orthorhombic' changed to
'orthorhombic' according to
/home/saulius/struct/CIF-dictionaries/cif_core.dic dictionary named
'cif_core.dic' version 2.4.1 from 2010-06-29.

Automatic conversion script
Id: cif_fix_values 1715 2011-07-08 13:25:40Z adriana 
;
_cod_original_sg_symbol_H-M P212121
_cod_database_code 4065951

loop_
_symmetry_equiv_pos_as_xyz
'x, y, z'
'-x+1/2, -y, z+1/2'
'x+1/2, -y+1/2, -z'
'-x, y+1/2, -z+1/2'

loop_
_atom_site_label
_atom_site_type_symbol
_atom_site_fract_x
_atom_site_fract_y
_atom_site_fract_z
_atom_site_U_iso_or_equiv
_atom_site_adp_type
_atom_site_occupancy
_atom_site_symmetry_multiplicity
_atom_site_calc_flag
_atom_site_refinement_flags
C1 C 0.6874(2) 0.41628(16) 0.04775(15) 0.0308(5) Uani 1 1 d .
H1 H 0.6429 0.3639 0.0670 0.037 Uiso 1 1 calc R
C2 C 0.6998(2) 0.57748(16) 0.00539(16) 0.0316(5) Uani 1 1 d .
C3 C 0.8262(2) 0.57097(17) 0.04943(17) 0.0355(6) Uani 1 1 d .
C4 C 0.8723(2) 0.48612(17) -0.00123(16) 0.0337(5) Uani 1 1 d .
H4 H 0.9608 0.4768 0.0080 0.040 Uiso 1 1 calc R
C5 C 0.7243(2) 0.56202(18) -0.09661(16) 0.0367(6) Uani 1 1 d .
H5A H 0.7351 0.6216 -0.1284 0.044 Uiso 1 1 calc R
H5B H 0.6568 0.5283 -0.1253 0.044 Uiso 1 1 calc R
C6 C 0.8418(2) 0.5043(2) -0.10075(17) 0.0411(6) Uani 1 1 d .
H6A H 0.8285 0.4459 -0.1339 0.049 Uiso 1 1 calc R
H6B H 0.9071 0.5391 -0.1310 0.049 Uiso 1 1 calc R
C7 C 0.6316(3) 0.66622(18) 0.0235(2) 0.0481(7) Uani 1 1 d .
H7A H 0.5510 0.6622 -0.0034 0.072 Uiso 1 1 calc R
H7B H 0.6753 0.7180 -0.0036 0.072 Uiso 1 1 calc R
H7C H 0.6244 0.6757 0.0893 0.072 Uiso 1 1 calc R
C8 C 0.8263(3) 0.5612(2) 0.15344(17) 0.0465(7) Uani 1 1 d .
H8A H 0.7784 0.5073 0.1708 0.070 Uiso 1 1 calc R
H8B H 0.7912 0.6166 0.1808 0.070 Uiso 1 1 calc R
H8C H 0.9092 0.5535 0.1750 0.070 Uiso 1 1 calc R
C9 C 0.9043(3) 0.65496(19) 0.0257(2) 0.0473(7) Uani 1 1 d .
H9A H 0.9876 0.6436 0.0449 0.071 Uiso 1 1 calc R
H9B H 0.8731 0.7094 0.0573 0.071 Uiso 1 1 calc R
H9C H 0.9021 0.6655 -0.0401 0.071 Uiso 1 1 calc R
C10 C 0.5034(2) 0.50169(19) 0.07036(17) 0.0387(6) Uani 1 1 d .
H10A H 0.4929 0.5582 0.1072 0.046 Uiso 1 1 calc R
H10B H 0.4854 0.4484 0.1100 0.046 Uiso 1 1 calc R
C11 C 0.4134(2) 0.50324(17) -0.00640(18) 0.0374(6) Uani 1 1 d .
C12 C 0.4212(3) 0.44235(19) -0.0787(2) 0.0478(7) Uani 1 1 d .
H12 H 0.4874 0.4010 -0.0822 0.057 Uiso 1 1 calc R
C13 C 0.3345(3) 0.4410(2) -0.1457(2) 0.0568(8) Uani 1 1 d .
H13 H 0.3410 0.3990 -0.1950 0.068 Uiso 1 1 calc R
C14 C 0.2375(3) 0.5010(2) -0.1410(2) 0.0570(8) Uani 1 1 d .
H14 H 0.1772 0.5000 -0.1869 0.068 Uiso 1 1 calc R
C15 C 0.2289(3) 0.5616(2) -0.0701(2) 0.0532(8) Uani 1 1 d .
H15 H 0.1624 0.6027 -0.0670 0.064 Uiso 1 1 calc R
C16 C 0.3161(2) 0.56379(19) -0.0026(2) 0.0450(7) Uani 1 1 d .
H16 H 0.3095 0.6064 0.0462 0.054 Uiso 1 1 calc R
C17 C 0.8601(2) 0.31409(17) 0.03363(17) 0.0331(5) Uani 1 1 d .
H17A H 0.8903 0.2974 -0.0275 0.040 Uiso 1 1 calc R
H17B H 0.7997 0.2674 0.0519 0.040 Uiso 1 1 calc R
C18 C 0.9633(2) 0.31313(16) 0.10035(15) 0.0315(5) Uani 1 1 d .
C19 C 0.9407(2) 0.3095(2) 0.19327(17) 0.0426(6) Uani 1 1 d .
H19 H 0.8600 0.3068 0.2148 0.051 Uiso 1 1 calc R
C20 C 1.0350(3) 0.3098(2) 0.25440(19) 0.0555(8) Uani 1 1 d .
H20 H 1.0191 0.3079 0.3178 0.067 Uiso 1 1 calc R
C21 C 1.1524(3) 0.3128(2) 0.2238(2) 0.0563(8) Uani 1 1 d .
H21 H 1.2173 0.3115 0.2659 0.068 Uiso 1 1 calc R
C22 C 1.1752(3) 0.3175(2) 0.1319(2) 0.0536(8) Uani 1 1 d .
H22 H 1.2559 0.3208 0.1106 0.064 Uiso 1 1 calc R
C23 C 1.0810(2) 0.3175(2) 0.07059(18) 0.0419(6) Uani 1 1 d .
H23 H 1.0974 0.3206 0.0073 0.050 Uiso 1 1 calc R
P1 P 0.54733(5) 0.25263(4) 0.23766(4) 0.03167(16) Uani 1 1 d .
N1 N 0.63038(17) 0.49586(14) 0.04088(13) 0.0320(4) Uani 1 1 d .
N2 N 0.80166(17) 0.40583(13) 0.02954(13) 0.0293(4) Uani 1 1 d .
F1 F 0.62565(14) 0.34552(10) 0.23434(10) 0.0467(4) Uani 1 1 d .
F2 F 0.63633(17) 0.20859(13) 0.16482(12) 0.0619(5) Uani 1 1 d .
F3 F 0.6284(2) 0.21602(13) 0.31891(12) 0.0714(6) Uani 1 1 d .
F4 F 0.4698(2) 0.16159(12) 0.24040(12) 0.0703(6) Uani 1 1 d .
F5 F 0.45995(18) 0.30090(13) 0.30864(11) 0.0610(5) Uani 1 1 d .
F6 F 0.46811(15) 0.29087(11) 0.15517(10) 0.0496(4) Uani 1 1 d .

loop_
_atom_site_aniso_label
_atom_site_aniso_U_11
_atom_site_aniso_U_22
_atom_site_aniso_U_33
_atom_site_aniso_U_23
_atom_site_aniso_U_13
_atom_site_aniso_U_12
C1 0.0304(12) 0.0321(13) 0.0298(12) 0.0033(10) 0.0004(9) -0.0002(10)
C2 0.0360(13) 0.0266(12) 0.0320(12) 0.0043(10) 0.0056(10) 0.0018(10)
C3 0.0406(14) 0.0300(13) 0.0359(13) 0.0024(10) 0.0019(11) -0.0037(11)
C4 0.0304(12) 0.0344(13) 0.0365(13) 0.0044(11) 0.0019(10) -0.0016(11)
C5 0.0419(14) 0.0383(13) 0.0300(12) 0.0063(11) 0.0019(11) 0.0015(11)
C6 0.0475(15) 0.0426(14) 0.0332(13) 0.0056(12) 0.0105(11) 0.0094(13)
C7 0.0510(17) 0.0344(14) 0.0588(17) 0.0040(13) 0.0161(14) 0.0076(13)
C8 0.0627(18) 0.0434(15) 0.0335(13) -0.0010(12) -0.0037(13) -0.0077(14)
C9 0.0481(16) 0.0391(15) 0.0548(16) 0.0082(13) 0.0017(14) -0.0117(12)
C10 0.0312(12) 0.0423(14) 0.0426(14) 0.0065(12) 0.0098(10) 0.0041(11)
C11 0.0303(12) 0.0314(12) 0.0506(15) 0.0068(12) 0.0001(11) 0.0005(11)
C12 0.0397(15) 0.0337(14) 0.0700(19) -0.0047(14) -0.0032(14) 0.0006(11)
C13 0.0500(18) 0.0452(17) 0.075(2) -0.0106(16) -0.0092(16) -0.0081(14)
C14 0.0420(15) 0.0553(18) 0.074(2) 0.0043(17) -0.0170(15) -0.0046(15)
C15 0.0376(15) 0.0476(16) 0.074(2) 0.0087(16) -0.0042(15) 0.0048(13)
C16 0.0381(14) 0.0390(14) 0.0580(17) 0.0032(13) -0.0001(13) 0.0058(12)
C17 0.0315(12) 0.0301(12) 0.0377(13) -0.0025(10) -0.0052(10) 0.0043(10)
C18 0.0304(12) 0.0282(11) 0.0360(12) -0.0041(10) -0.0046(10) 0.0049(10)
C19 0.0334(14) 0.0555(16) 0.0388(13) 0.0065(13) 0.0020(11) 0.0068(13)
C20 0.0532(17) 0.076(2) 0.0375(14) 0.0009(14) -0.0091(14) 0.0168(16)
C21 0.0451(17) 0.0640(19) 0.0597(19) -0.0144(16) -0.0236(14) 0.0142(14)
C22 0.0296(13) 0.0649(19) 0.0662(19) -0.0127(16) -0.0030(13) 0.0111(14)
C23 0.0349(14) 0.0494(16) 0.0415(13) -0.0099(12) 0.0030(11) 0.0060(12)
P1 0.0330(3) 0.0346(3) 0.0274(3) -0.0003(3) 0.0006(3) -0.0018(3)
N1 0.0276(9) 0.0321(11) 0.0362(11) 0.0039(9) 0.0067(8) 0.0019(9)
N2 0.0278(10) 0.0288(10) 0.0313(10) 0.0017(8) -0.0014(8) 0.0033(8)
F1 0.0486(9) 0.0541(9) 0.0375(8) -0.0026(7) -0.0035(7) -0.0201(7)
F2 0.0639(11) 0.0665(11) 0.0552(10) -0.0144(9) 0.0153(9) 0.0198(9)
F3 0.0930(15) 0.0701(13) 0.0511(10) 0.0116(9) -0.0306(10) 0.0159(11)
F4 0.1046(15) 0.0513(10) 0.0549(10) -0.0006(8) 0.0052(11) -0.0397(10)
F5 0.0594(11) 0.0690(11) 0.0547(9) -0.0139(9) 0.0260(9) -0.0009(10)
F6 0.0433(9) 0.0565(9) 0.0491(9) 0.0034(7) -0.0210(8) -0.0041(8)

loop_
_atom_type_symbol
_atom_type_description
_atom_type_scat_dispersion_real
_atom_type_scat_dispersion_imag
_atom_type_scat_source
C C 0.0033 0.0016 'International Tables Vol C Tables 4.2.6.8 and 6.1.1.4'
H H 0.0000 0.0000 'International Tables Vol C Tables 4.2.6.8 and 6.1.1.4'
P P 0.1023 0.0942 'International Tables Vol C Tables 4.2.6.8 and 6.1.1.4'
N N 0.0061 0.0033 'International Tables Vol C Tables 4.2.6.8 and 6.1.1.4'
F F 0.0171 0.0103 'International Tables Vol C Tables 4.2.6.8 and 6.1.1.4'

loop_
_geom_angle_atom_site_label_1
_geom_angle_atom_site_label_2
_geom_angle_atom_site_label_3
_geom_angle
N2 C1 N1 123.5(2)
N2 C1 H1 118.3
N1 C1 H1 118.3
N1 C2 C7 110.65(19)
N1 C2 C5 108.2(2)
C7 C2 C5 112.5(2)
N1 C2 C3 105.68(18)
C7 C2 C3 115.5(2)
C5 C2 C3 103.75(19)
C4 C3 C8 114.3(2)
C4 C3 C9 109.9(2)
C8 C3 C9 107.4(2)
C4 C3 C2 98.6(2)
C8 C3 C2 115.0(2)
C9 C3 C2 111.6(2)
N2 C4 C6 108.2(2)
N2 C4 C3 108.06(19)
C6 C4 C3 104.7(2)
N2 C4 H4 111.8
C6 C4 H4 111.8
C3 C4 H4 111.8
C2 C5 C6 105.4(2)
C2 C5 H5A 110.7
C6 C5 H5A 110.7
C2 C5 H5B 110.7
C6 C5 H5B 110.7
H5A C5 H5B 108.8
C4 C6 C5 104.06(19)
C4 C6 H6A 110.9
C5 C6 H6A 110.9
C4 C6 H6B 110.9
C5 C6 H6B 110.9
H6A C6 H6B 109.0
C2 C7 H7A 109.5
C2 C7 H7B 109.5
H7A C7 H7B 109.5
C2 C7 H7C 109.5
H7A C7 H7C 109.5
H7B C7 H7C 109.5
C3 C8 H8A 109.5
C3 C8 H8B 109.5
H8A C8 H8B 109.5
C3 C8 H8C 109.5
H8A C8 H8C 109.5
H8B C8 H8C 109.5
C3 C9 H9A 109.5
C3 C9 H9B 109.5
H9A C9 H9B 109.5
C3 C9 H9C 109.5
H9A C9 H9C 109.5
H9B C9 H9C 109.5
N1 C10 C11 114.4(2)
N1 C10 H10A 108.7
C11 C10 H10A 108.7
N1 C10 H10B 108.7
C11 C10 H10B 108.7
H10A C10 H10B 107.6
C12 C11 C16 118.8(2)
C12 C11 C10 121.6(2)
C16 C11 C10 119.5(2)
C13 C12 C11 120.9(3)
C13 C12 H12 119.5
C11 C12 H12 119.5
C12 C13 C14 119.8(3)
C12 C13 H13 120.1
C14 C13 H13 120.1
C15 C14 C13 119.8(3)
C15 C14 H14 120.1
C13 C14 H14 120.1
C14 C15 C16 120.7(3)
C14 C15 H15 119.6
C16 C15 H15 119.6
C15 C16 C11 119.8(3)
C15 C16 H16 120.1
C11 C16 H16 120.1
N2 C17 C18 111.50(19)
N2 C17 H17A 109.3
C18 C17 H17A 109.3
N2 C17 H17B 109.3
C18 C17 H17B 109.3
H17A C17 H17B 108.0
C23 C18 C19 119.0(2)
C23 C18 C17 120.8(2)
C19 C18 C17 120.2(2)
C20 C19 C18 120.2(3)
C20 C19 H19 119.9
C18 C19 H19 119.9
C21 C20 C19 120.3(3)
C21 C20 H20 119.9
C19 C20 H20 119.9
C22 C21 C20 119.7(3)
C22 C21 H21 120.1
C20 C21 H21 120.1
C21 C22 C23 120.1(3)
C21 C22 H22 119.9
C23 C22 H22 119.9
C18 C23 C22 120.7(3)
C18 C23 H23 119.7
C22 C23 H23 119.7
F4 P1 F3 90.51(11)
F4 P1 F5 91.17(10)
F3 P1 F5 89.97(11)
F4 P1 F2 91.06(11)
F3 P1 F2 91.15(10)
F5 P1 F2 177.50(11)
F4 P1 F6 90.62(10)
F3 P1 F6 178.75(11)
F5 P1 F6 90.54(10)
F2 P1 F6 88.30(10)
F4 P1 F1 179.62(11)
F3 P1 F1 89.87(10)
F5 P1 F1 88.82(9)
F2 P1 F1 88.94(10)
F6 P1 F1 89.00(9)
C1 N1 C10 119.0(2)
C1 N1 C2 118.03(19)
C10 N1 C2 123.0(2)
C1 N2 C4 119.2(2)
C1 N2 C17 121.4(2)
C4 N2 C17 119.36(19)

loop_
_geom_bond_atom_site_label_1
_geom_bond_atom_site_label_2
_geom_bond_distance
C1 N2 1.305(3)
C1 N1 1.322(3)
C1 H1 0.9500
C2 N1 1.507(3)
C2 C7 1.519(3)
C2 C5 1.541(3)
C2 C3 1.549(4)
C3 C4 1.528(3)
C3 C8 1.536(3)
C3 C9 1.537(3)
C4 N2 1.477(3)
C4 C6 1.525(3)
C4 H4 1.0000
C5 C6 1.551(4)
C5 H5A 0.9900
C5 H5B 0.9900
C6 H6A 0.9900
C6 H6B 0.9900
C7 H7A 0.9800
C7 H7B 0.9800
C7 H7C 0.9800
C8 H8A 0.9800
C8 H8B 0.9800
C8 H8C 0.9800
C9 H9A 0.9800
C9 H9B 0.9800
C9 H9C 0.9800
C10 N1 1.477(3)
C10 C11 1.507(4)
C10 H10A 0.9900
C10 H10B 0.9900
C11 C12 1.386(4)
C11 C16 1.394(4)
C12 C13 1.378(4)
C12 H12 0.9500
C13 C14 1.387(4)
C13 H13 0.9500
C14 C15 1.368(5)
C14 H14 0.9500
C15 C16 1.387(4)
C15 H15 0.9500
C16 H16 0.9500
C17 N2 1.483(3)
C17 C18 1.508(3)
C17 H17A 0.9900
C17 H17B 0.9900
C18 C23 1.379(4)
C18 C19 1.390(3)
C19 C20 1.380(4)
C19 H19 0.9500
C20 C21 1.379(4)
C20 H20 0.9500
C21 C22 1.377(4)
C21 H21 0.9500
C22 C23 1.380(4)
C22 H22 0.9500
C23 H23 0.9500
P1 F4 1.5784(17)
P1 F3 1.5876(17)
P1 F5 1.5880(17)
P1 F2 1.5913(17)
P1 F6 1.5979(16)
P1 F1 1.6059(15)
